data_7128911
loop_
_publ_author_name
'Jana, Debu'
'Kolli, Hema Kumari'
'Sabnam, Subhashree'
'Das, Samar K.'

_publ_section_title
;
 Efficient homogeneous electrocatalytic hydrogen evolution using a
 Ni-containing polyoxometalate catalyst.
;
_journal_issue 77
_journal_name_full 'Chemical communications (Cambridge, England)'
_journal_page_first 9910
_journal_page_last 9913
_journal_paper_doi 10.1039/d1cc03605j
_journal_volume 57
_journal_year 2021
_chemical_formula_sum 'H32 K2 Ni2 O44 V10'
_chemical_formula_weight 1441.27
_space_group_crystal_system triclinic
_space_group_IT_number 2
_space_group_name_Hall '-P 1'
_space_group_name_H-M_alt 'P -1'
_atom_sites_solution_hydrogens difmap
_atom_sites_solution_primary iterative
_atom_sites_solution_secondary difmap
_audit_creation_method SHELXL-2017/1
_audit_update_record
;
2021-08-16 deposited with the CCDC.	2021-08-17 downloaded from the CCDC.
;
_cell_angle_alpha 65.037(4)
_cell_angle_beta 75.059(4)
_cell_angle_gamma 70.540(4)
_cell_formula_units_Z 1
_cell_length_a 8.7397(4)
_cell_length_b 10.7629(5)
_cell_length_c 11.1283(5)
_cell_measurement_reflns_used 2709
_cell_measurement_temperature 293(2)
_cell_measurement_theta_max 24.998
_cell_measurement_theta_min 2.038
_cell_volume 886.32(8)
_computing_cell_refinement 'CrysAlisPro 1.171.40.35a (Rigaku OD, 2018)'
_computing_data_collection 'CrysAlisPro 1.171.40.35a (Rigaku OD, 2018)'
_computing_data_reduction 'CrysAlisPro 1.171.40.35a (Rigaku OD, 2018)'
_computing_structure_refinement 'SHELXL-2017/1 (Sheldrick, 2017)'
_computing_structure_solution 'SHELXT 2014/5 (Sheldrick, 2014)'
_diffrn_ambient_temperature 293(2)
_diffrn_measured_fraction_theta_full 0.997
_diffrn_measured_fraction_theta_max 0.997
_diffrn_measurement_device_type 'XtaLAB Synergy, Single source at offset/far, HyPix3000'
_diffrn_radiation_type MoK\a
_diffrn_radiation_wavelength 0.71073
_diffrn_reflns_av_R_equivalents 0.1081
_diffrn_reflns_av_unetI/netI 0.0741
_diffrn_reflns_Laue_measured_fraction_full 0.997
_diffrn_reflns_Laue_measured_fraction_max 0.997
_diffrn_reflns_limit_h_max 10
_diffrn_reflns_limit_h_min -10
_diffrn_reflns_limit_k_max 12
_diffrn_reflns_limit_k_min -12
_diffrn_reflns_limit_l_max 13
_diffrn_reflns_limit_l_min -13
_diffrn_reflns_number 9996
_diffrn_reflns_point_group_measured_fraction_full 0.997
_diffrn_reflns_point_group_measured_fraction_max 0.997
_diffrn_reflns_theta_full 24.998
_diffrn_reflns_theta_max 24.998
_diffrn_reflns_theta_min 2.038
_exptl_absorpt_coefficient_mu 3.914
_exptl_absorpt_correction_T_max 1.00000
_exptl_absorpt_correction_T_min 0.21312
_exptl_absorpt_correction_type multi-scan
_exptl_absorpt_process_details 'CrysAlisPro 1.171.40.35a (Rigaku OD, 2018)'
_exptl_crystal_colour Brownish-Orange
_exptl_crystal_density_diffrn 2.700
_exptl_crystal_density_method 'not measured'
_exptl_crystal_description block
_exptl_crystal_F_000 708
_exptl_crystal_size_max 0.280
_exptl_crystal_size_mid 0.250
_exptl_crystal_size_min 0.180
_refine_diff_density_max 1.495
_refine_diff_density_min -1.570
_refine_diff_density_rms 0.282
_refine_ls_extinction_method none
_refine_ls_goodness_of_fit_ref 1.042
_refine_ls_hydrogen_treatment constr
_refine_ls_matrix_type full
_refine_ls_number_parameters 265
_refine_ls_number_reflns 3113
_refine_ls_number_restraints 0
_refine_ls_restrained_S_all 1.042
_refine_ls_R_factor_all 0.0771
_refine_ls_R_factor_gt 0.0725
_refine_ls_shift/su_max 0.000
_refine_ls_shift/su_mean 0.000
_refine_ls_structure_factor_coef Fsqd
_refine_ls_weighting_details 'w=1/[\s^2^(Fo^2^)+(0.1589P)^2^] where P=(Fo^2^+2Fc^2^)/3'
_refine_ls_weighting_scheme calc
_refine_ls_wR_factor_gt 0.1967
_refine_ls_wR_factor_ref 0.2074
_reflns_Friedel_coverage 0.000
_reflns_number_gt 2709
_reflns_number_total 3113
_reflns_threshold_expression 'I > 2\s(I)'
_cod_data_source_file d1cc03605j2.cif
_cod_data_source_block s1
_cod_depositor_comments 'Adding full bibliography for 7128911.cif.'
_cod_database_code 7128911
_shelx_shelxl_version_number 2017/1
_shelx_space_group_comment
;
The symmetry employed for this shelxl refinement is uniquely defined
by the following loop, which should always be used as a source of
symmetry information in preference to the above space-group names.
They are only intended as comments.
;
_shelx_estimated_absorpt_t_min 0.407
_shelx_estimated_absorpt_t_max 0.539

loop_
_space_group_symop_operation_xyz
'x, y, z'
'-x, -y, -z'

loop_
_atom_site_label
_atom_site_type_symbol
_atom_site_fract_x
_atom_site_fract_y
_atom_site_fract_z
_atom_site_U_iso_or_equiv
_atom_site_adp_type
_atom_site_occupancy
_atom_site_site_symmetry_order
_atom_site_calc_flag
_atom_site_refinement_flags_posn
_atom_site_refinement_flags_adp
_atom_site_refinement_flags_occupancy
_atom_site_disorder_assembly
_atom_site_disorder_group
Ni1 Ni 0.22733(8) 0.26872(7) 1.21141(6) 0.0220(3) Uani 1 1 d . . . . .
V5 V 0.67822(11) 0.50195(9) 0.52289(9) 0.0186(3) Uani 1 1 d . . . . .
V2 V 0.35216(11) 0.55141(9) 0.72531(9) 0.0196(3) Uani 1 1 d . . . . .
V4 V 0.61474(12) 0.21879(10) 0.55268(9) 0.0204(3) Uani 1 1 d . . . . .
V1 V 0.63308(12) 0.27174(10) 0.80307(9) 0.0226(3) Uani 1 1 d . . . . .
V3 V 0.30530(12) 0.26374(10) 0.75574(9) 0.0226(3) Uani 1 1 d . . . . .
O12 O 0.7422(4) 0.3615(4) 0.4463(4) 0.0180(8) Uani 1 1 d . . . . .
O7 O 0.5236(4) 0.6426(4) 0.5898(3) 0.0187(8) Uani 1 1 d . . . . .
O14 O 0.5148(4) 0.5997(4) 0.3783(4) 0.0199(9) Uani 1 1 d . . . . .
O2 O 0.5079(5) 0.4381(4) 0.8366(4) 0.0226(9) Uani 1 1 d . . . . .
O3 O 0.4563(5) 0.1945(4) 0.8727(4) 0.0250(9) Uani 1 1 d . . . . .
O5 O 0.7197(5) 0.1614(4) 0.6974(4) 0.0227(9) Uani 1 1 d . . . . .
O10 O 0.4326(5) 0.1588(4) 0.6544(4) 0.0234(9) Uani 1 1 d . . . . .
O8 O 0.2193(5) 0.4320(4) 0.7962(4) 0.0221(9) Uani 1 1 d . . . . .
O4 O 0.7696(5) 0.4007(4) 0.6651(4) 0.0235(9) Uani 1 1 d . . . . .
O13 O 0.7998(5) 0.6058(4) 0.4170(4) 0.0208(9) Uani 1 1 d . . . . .
O15 O 0.3634(5) 0.1778(4) 1.3668(4) 0.0309(10) Uani 1 1 d . . . . .
H15A H 0.303425 0.138489 1.437183 0.046 Uiso 1 1 d R U . . .
H15B H 0.381056 0.244599 1.378573 0.046 Uiso 1 1 d R U . . .
O11 O 0.7029(5) 0.1021(4) 0.4864(4) 0.0277(9) Uani 1 1 d . . . . .
O19 O 0.3704(6) 0.1071(4) 1.1452(4) 0.0319(10) Uani 1 1 d . . . . .
H19A H 0.337832 0.031514 1.185108 0.048 Uiso 1 1 d R U . . .
H19B H 0.343871 0.118552 1.067182 0.048 Uiso 1 1 d R U . . .
O6 O 0.2593(5) 0.6734(4) 0.7842(4) 0.0269(9) Uani 1 1 d . . . . .
O18 O 0.4041(6) 0.3723(5) 1.1026(4) 0.0354(11) Uani 1 1 d . . . . .
H18A H 0.394041 0.451080 1.118962 0.053 Uiso 1 1 d R U . . .
H18B H 0.397893 0.411176 1.013063 0.053 Uiso 1 1 d R U . . .
O1 O 0.7401(5) 0.1905(5) 0.9236(4) 0.0338(10) Uani 1 1 d . . . . .
O20 O 0.0846(5) 0.3441(5) 1.0626(4) 0.0334(10) Uani 1 1 d . . . . .
H20A H 0.112486 0.386771 0.979729 0.050 Uiso 1 1 d R U . . .
H20B H 0.050403 0.273639 1.075519 0.050 Uiso 1 1 d R U . . .
O9 O 0.1684(5) 0.1783(4) 0.8389(4) 0.0295(10) Uani 1 1 d . . . . .
O17 O 0.0595(5) 0.1548(5) 1.3330(4) 0.0351(11) Uani 1 1 d . . . . .
H17A H 0.103588 0.057660 1.363049 0.053 Uiso 1 1 d R U . . .
H17B H -0.023437 0.162350 1.289518 0.053 Uiso 1 1 d R U . . .
O16 O 0.0973(6) 0.4334(5) 1.2725(5) 0.0459(13) Uani 1 1 d . . . . .
H16A H 0.137545 0.483424 1.291825 0.069 Uiso 1 1 d R U . . .
H16B H -0.008048 0.463633 1.258906 0.069 Uiso 1 1 d R U . . .
O21 O 1.0700(6) 0.1546(5) 0.5919(5) 0.0451(12) Uani 1 1 d . . . . .
H21A H 0.066926 0.154615 1.516218 0.068 Uiso 1 1 d R U . . .
H21B H 0.967072 0.164656 0.611521 0.068 Uiso 1 1 d R U . . .
O22 O 0.9966(6) -0.0832(5) 0.8873(5) 0.0467(12) Uani 1 1 d . . . . .
H22A H 0.982669 -0.115243 0.971696 0.070 Uiso 1 1 d R U . . .
H22B H 0.953423 0.006049 0.862230 0.070 Uiso 1 1 d R U . . .
K1 K 0.68354(18) 0.08336(14) 1.22539(14) 0.0362(4) Uani 1 1 d . . . . .

loop_
_atom_site_aniso_label
_atom_site_aniso_U_11
_atom_site_aniso_U_22
_atom_site_aniso_U_33
_atom_site_aniso_U_23
_atom_site_aniso_U_13
_atom_site_aniso_U_12
Ni1 0.0287(5) 0.0168(5) 0.0251(5) -0.0089(3) -0.0006(3) -0.0123(4)
V5 0.0247(6) 0.0127(6) 0.0226(6) -0.0074(4) -0.0008(4) -0.0106(4)
V2 0.0268(6) 0.0130(5) 0.0228(6) -0.0087(4) 0.0010(4) -0.0104(4)
V4 0.0301(6) 0.0097(5) 0.0232(6) -0.0065(4) -0.0010(4) -0.0088(4)
V1 0.0313(6) 0.0145(6) 0.0246(6) -0.0068(4) -0.0042(4) -0.0091(4)
V3 0.0314(6) 0.0145(5) 0.0249(6) -0.0066(4) 0.0021(4) -0.0149(5)
O12 0.0157(19) 0.0169(19) 0.0231(19) -0.0111(16) -0.0008(15) -0.0031(15)
O7 0.026(2) 0.0116(18) 0.0225(19) -0.0086(16) 0.0000(16) -0.0097(15)
O14 0.027(2) 0.0137(19) 0.0216(19) -0.0051(16) -0.0030(17) -0.0098(17)
O2 0.034(2) 0.0146(19) 0.0227(19) -0.0075(16) -0.0039(17) -0.0097(17)
O3 0.037(2) 0.0172(19) 0.024(2) -0.0054(16) -0.0005(17) -0.0168(17)
O5 0.028(2) 0.017(2) 0.025(2) -0.0078(17) -0.0029(16) -0.0083(16)
O10 0.039(2) 0.0128(19) 0.0231(19) -0.0049(16) 0.0005(17) -0.0180(17)
O8 0.028(2) 0.020(2) 0.0237(19) -0.0100(17) 0.0019(16) -0.0141(17)
O4 0.027(2) 0.023(2) 0.025(2) -0.0102(17) 0.0001(16) -0.0138(17)
O13 0.023(2) 0.0163(19) 0.028(2) -0.0086(17) -0.0007(16) -0.0122(16)
O15 0.043(3) 0.026(2) 0.032(2) -0.0089(19) -0.0073(19) -0.019(2)
O11 0.036(2) 0.018(2) 0.033(2) -0.0143(18) -0.0012(18) -0.0074(18)
O19 0.055(3) 0.018(2) 0.028(2) -0.0115(18) -0.0010(19) -0.016(2)
O6 0.031(2) 0.020(2) 0.034(2) -0.0151(18) 0.0042(17) -0.0107(17)
O18 0.055(3) 0.031(2) 0.029(2) -0.010(2) 0.002(2) -0.030(2)
O1 0.039(3) 0.032(2) 0.032(2) -0.010(2) -0.0090(19) -0.010(2)
O20 0.044(3) 0.031(2) 0.027(2) -0.0070(19) -0.0070(19) -0.016(2)
O9 0.038(3) 0.023(2) 0.032(2) -0.0099(19) 0.0058(19) -0.0214(19)
O17 0.036(3) 0.031(2) 0.039(3) -0.008(2) -0.006(2) -0.016(2)
O16 0.040(3) 0.040(3) 0.082(4) -0.046(3) -0.009(2) -0.008(2)
O21 0.045(3) 0.050(3) 0.043(3) -0.025(2) 0.008(2) -0.015(2)
O22 0.045(3) 0.048(3) 0.048(3) -0.020(2) 0.002(2) -0.018(2)
K1 0.0414(9) 0.0255(8) 0.0489(9) -0.0181(7) 0.0026(7) -0.0185(6)

loop_
_atom_type_symbol
_atom_type_description
_atom_type_scat_dispersion_real
_atom_type_scat_dispersion_imag
_atom_type_scat_source
H H 0.0000 0.0000 'International Tables Vol C Tables 4.2.6.8 and 6.1.1.4'
O O 0.0106 0.0060 'International Tables Vol C Tables 4.2.6.8 and 6.1.1.4'
K K 0.2009 0.2494 'International Tables Vol C Tables 4.2.6.8 and 6.1.1.4'
V V 0.3005 0.5294 'International Tables Vol C Tables 4.2.6.8 and 6.1.1.4'
Ni Ni 0.3393 1.1124 'International Tables Vol C Tables 4.2.6.8 and 6.1.1.4'

loop_
_geom_angle_atom_site_label_1
_geom_angle_atom_site_label_2
_geom_angle_atom_site_label_3
_geom_angle
_geom_angle_site_symmetry_1
_geom_angle_site_symmetry_3
_geom_angle_publ_flag
O18 Ni1 O16 91.0(2) . . ?
O18 Ni1 O20 97.25(17) . . ?
O16 Ni1 O20 90.72(18) . . ?
O18 Ni1 O15 86.98(18) . . ?
O16 Ni1 O15 91.68(19) . . ?
O20 Ni1 O15 175.10(16) . . ?
O18 Ni1 O17 175.62(17) . . ?
O16 Ni1 O17 89.73(19) . . ?
O20 Ni1 O17 87.05(17) . . ?
O15 Ni1 O17 88.69(17) . . ?
O18 Ni1 O19 85.77(18) . . ?
O16 Ni1 O19 176.71(18) . . ?
O20 Ni1 O19 90.34(17) . . ?
O15 Ni1 O19 87.50(17) . . ?
O17 Ni1 O19 93.43(18) . . ?
O18 Ni1 K1 58.15(14) . . ?
O16 Ni1 K1 126.53(13) . . ?
O20 Ni1 K1 131.90(13) . . ?
O15 Ni1 K1 48.83(13) . . ?
O17 Ni1 K1 118.19(13) . . ?
O19 Ni1 K1 50.93(12) . . ?
O13 V5 O4 107.09(19) . . ?
O13 V5 O12 98.53(18) . . ?
O4 V5 O12 97.50(18) . . ?
O13 V5 O7 96.66(17) . . ?
O4 V5 O7 96.68(17) . . ?
O12 V5 O7 155.15(16) . . ?
O13 V5 O14 88.27(16) . . ?
O4 V5 O14 164.59(17) . . ?
O12 V5 O14 81.03(15) . . ?
O7 V5 O14 79.89(15) . . ?
O13 V5 O14 166.08(17) . 2_666 ?
O4 V5 O14 86.73(16) . 2_666 ?
O12 V5 O14 80.87(15) . 2_666 ?
O7 V5 O14 79.69(15) . 2_666 ?
O14 V5 O14 77.88(15) . 2_666 ?
O13 V5 V3 39.47(13) . 2_666 ?
O4 V5 V3 146.53(13) . 2_666 ?
O12 V5 V3 90.97(11) . 2_666 ?
O7 V5 V3 88.35(11) . 2_666 ?
O14 V5 V3 48.81(10) . 2_666 ?
O14 V5 V3 126.66(10) 2_666 2_666 ?
O13 V5 V1 144.65(13) . . ?
O4 V5 V1 37.57(13) . . ?
O12 V5 V1 89.59(11) . . ?
O7 V5 V1 89.32(11) . . ?
O14 V5 V1 127.04(10) . . ?
O14 V5 V1 49.16(10) 2_666 . ?
V3 V5 V1 175.60(4) 2_666 . ?
O6 V2 O8 103.32(19) . . ?
O6 V2 O2 102.78(19) . . ?
O8 V2 O2 95.50(17) . . ?
O6 V2 O12 99.09(19) . 2_666 ?
O8 V2 O12 90.19(16) . 2_666 ?
O2 V2 O12 155.44(17) . 2_666 ?
O6 V2 O7 99.34(18) . . ?
O8 V2 O7 155.17(16) . . ?
O2 V2 O7 89.22(17) . . ?
O12 V2 O7 76.23(15) 2_666 . ?
O6 V2 O14 173.75(18) . 2_666 ?
O8 V2 O14 81.07(15) . 2_666 ?
O2 V2 O14 81.03(15) . 2_666 ?
O12 V2 O14 76.28(15) 2_666 2_666 ?
O7 V2 O14 75.61(14) . 2_666 ?
O6 V2 V4 88.73(14) . 2_666 ?
O8 V2 V4 129.87(12) . 2_666 ?
O2 V2 V4 129.44(12) . 2_666 ?
O12 V2 V4 39.68(11) 2_666 2_666 ?
O7 V2 V4 40.22(11) . 2_666 ?
O14 V2 V4 85.03(10) 2_666 2_666 ?
O11 V4 O5 105.1(2) . . ?
O11 V4 O10 102.20(19) . . ?
O5 V4 O10 94.00(17) . . ?
O11 V4 O12 100.31(18) . . ?
O5 V4 O12 90.92(16) . . ?
O10 V4 O12 154.81(17) . . ?
O11 V4 O7 98.22(18) . 2_666 ?
O5 V4 O7 155.35(17) . 2_666 ?
O10 V4 O7 88.78(17) . 2_666 ?
O12 V4 O7 76.91(15) . 2_666 ?
O11 V4 O14 173.35(19) . 2_666 ?
O5 V4 O14 80.77(15) . 2_666 ?
O10 V4 O14 80.27(16) . 2_666 ?
O12 V4 O14 76.17(15) . 2_666 ?
O7 V4 O14 75.57(14) 2_666 2_666 ?
O11 V4 V2 88.69(14) . 2_666 ?
O5 V4 V2 130.98(12) . 2_666 ?
O10 V4 V2 129.34(13) . 2_666 ?
O12 V4 V2 40.07(10) . 2_666 ?
O7 V4 V2 40.57(10) 2_666 2_666 ?
O14 V4 V2 85.01(10) 2_666 2_666 ?
O11 V4 V3 134.84(15) . . ?
O5 V4 V3 82.75(12) . . ?
O10 V4 V3 32.72(12) . . ?
O12 V4 V3 124.31(11) . . ?
O7 V4 V3 86.56(11) 2_666 . ?
O14 V4 V3 48.16(9) 2_666 . ?
V2 V4 V3 119.90(4) 2_666 . ?
O1 V1 O3 101.7(2) . . ?
O1 V1 O5 103.2(2) . . ?
O3 V1 O5 90.79(17) . . ?
O1 V1 O2 101.9(2) . . ?
O3 V1 O2 90.69(18) . . ?
O5 V1 O2 154.03(17) . . ?
O1 V1 O4 102.1(2) . . ?
O3 V1 O4 156.18(18) . . ?
O5 V1 O4 84.55(16) . . ?
O2 V1 O4 83.69(17) . . ?
O1 V1 O14 176.69(18) . 2_666 ?
O3 V1 O14 81.47(15) . 2_666 ?
O5 V1 O14 77.64(15) . 2_666 ?
O2 V1 O14 76.95(15) . 2_666 ?
O4 V1 O14 74.71(15) . 2_666 ?
O1 V1 V3 135.01(16) . . ?
O3 V1 V3 33.35(12) . . ?
O5 V1 V3 82.64(12) . . ?
O2 V1 V3 84.44(12) . . ?
O4 V1 V3 122.85(12) . . ?
O14 V1 V3 48.16(9) 2_666 . ?
O1 V1 V5 133.39(16) . . ?
O3 V1 V5 124.94(13) . . ?
O5 V1 V5 79.04(12) . . ?
O2 V1 V5 78.91(11) . . ?
O4 V1 V5 31.25(11) . . ?
O14 V1 V5 43.46(9) 2_666 . ?
V3 V1 V5 91.60(3) . . ?
O9 V3 O10 102.1(2) . . ?
O9 V3 O3 103.27(19) . . ?
O10 V3 O3 93.48(18) . . ?
O9 V3 O8 101.78(19) . . ?
O10 V3 O8 154.29(17) . . ?
O3 V3 O8 90.30(17) . . ?
O9 V3 O13 100.07(18) . 2_666 ?
O10 V3 O13 84.12(17) . 2_666 ?
O3 V3 O13 156.52(15) . 2_666 ?
O8 V3 O13 82.38(16) . 2_666 ?
O9 V3 O14 174.59(18) . 2_666 ?
O10 V3 O14 78.45(15) . 2_666 ?
O3 V3 O14 82.04(14) . 2_666 ?
O8 V3 O14 76.91(15) . 2_666 ?
O13 V3 O14 74.59(14) 2_666 2_666 ?
O9 V3 V5 131.01(15) . 2_666 ?
O10 V3 V5 79.42(12) . 2_666 ?
O3 V3 V5 125.66(12) . 2_666 ?
O8 V3 V5 77.74(11) . 2_666 ?
O13 V3 V5 30.94(10) 2_666 2_666 ?
O14 V3 V5 43.65(9) 2_666 2_666 ?
O9 V3 V1 136.45(15) . . ?
O10 V3 V1 85.18(12) . . ?
O3 V3 V1 33.19(11) . . ?
O8 V3 V1 84.17(11) . . ?
O13 V3 V1 123.46(10) 2_666 . ?
O14 V3 V1 48.88(9) 2_666 . ?
V5 V3 V1 92.52(3) 2_666 . ?
O9 V3 V4 134.65(16) . . ?
O10 V3 V4 32.71(11) . . ?
O3 V3 V4 83.06(13) . . ?
O8 V3 V4 123.26(12) . . ?
O13 V3 V4 82.44(11) 2_666 . ?
O14 V3 V4 46.35(9) 2_666 . ?
V5 V3 V4 62.30(3) 2_666 . ?
V1 V3 V4 60.81(3) . . ?
O9 V3 K1 54.34(15) . 2_657 ?
O10 V3 K1 48.82(12) . 2_657 ?
O3 V3 K1 94.24(12) . 2_657 ?
O8 V3 K1 156.10(12) . 2_657 ?
O13 V3 K1 101.48(11) 2_666 2_657 ?
O14 V3 K1 126.96(10) 2_666 2_657 ?
V5 V3 K1 117.41(4) 2_666 2_657 ?
V1 V3 K1 111.85(4) . 2_657 ?
V4 V3 K1 80.62(4) . 2_657 ?
V5 O12 V4 108.22(17) . . ?
V5 O12 V2 107.27(18) . 2_666 ?
V4 O12 V2 100.25(16) . 2_666 ?
V5 O7 V4 108.20(17) . 2_666 ?
V5 O7 V2 107.81(16) . . ?
V4 O7 V2 99.21(16) 2_666 . ?
V5 O14 V5 102.12(15) . 2_666 ?
V5 O14 V2 92.43(14) . 2_666 ?
V5 O14 V2 94.25(14) 2_666 2_666 ?
V5 O14 V4 93.76(13) . 2_666 ?
V5 O14 V4 92.05(14) 2_666 2_666 ?
V2 O14 V4 170.05(19) 2_666 2_666 ?
V5 O14 V3 87.55(12) . 2_666 ?
V5 O14 V3 170.18(19) 2_666 2_666 ?
V2 O14 V3 87.01(13) 2_666 2_666 ?
V4 O14 V3 85.49(13) 2_666 2_666 ?
V5 O14 V1 170.51(18) . 2_666 ?
V5 O14 V1 87.38(13) 2_666 2_666 ?
V2 O14 V1 86.67(12) 2_666 2_666 ?
V4 O14 V1 85.93(13) 2_666 2_666 ?
V3 O14 V1 82.97(12) 2_666 2_666 ?
V2 O2 V1 114.24(19) . . ?
V1 O3 V3 113.46(19) . . ?
V4 O5 V1 115.0(2) . . ?
V4 O10 V3 114.56(19) . . ?
V4 O10 K1 140.8(2) . 2_657 ?
V3 O10 K1 101.35(15) . 2_657 ?
V2 O8 V3 113.95(19) . . ?
V5 O4 V1 111.2(2) . . ?
V5 O13 V3 109.59(18) . 2_666 ?
Ni1 O15 K1 99.20(16) . . ?
Ni1 O15 H15A 107.4 . . ?
K1 O15 H15A 135.3 . . ?
Ni1 O15 H15B 107.3 . . ?
K1 O15 H15B 99.0 . . ?
H15A O15 H15B 106.2 . . ?
V4 O11 K1 133.3(2) . 1_554 ?
Ni1 O19 K1 96.57(14) . . ?
Ni1 O19 H19A 112.8 . . ?
K1 O19 H19A 113.1 . . ?
Ni1 O19 H19B 111.4 . . ?
K1 O19 H19B 132.7 . . ?
H19A O19 H19B 90.8 . . ?
V2 O6 K1 136.9(2) . 2_667 ?
Ni1 O18 K1 89.74(15) . . ?
Ni1 O18 H18A 113.7 . . ?
K1 O18 H18A 120.1 . . ?
Ni1 O18 H18B 112.9 . . ?
K1 O18 H18B 120.3 . . ?
H18A O18 H18B 100.7 . . ?
V1 O1 K1 138.0(2) . . ?
Ni1 O20 H20A 126.1 . . ?
Ni1 O20 H20B 103.7 . . ?
H20A O20 H20B 110.9 . . ?
V3 O9 K1 99.76(18) . 2_657 ?
Ni1 O17 H17A 113.5 . . ?
Ni1 O17 H17B 114.2 . . ?
H17A O17 H17B 99.9 . . ?
Ni1 O16 H16A 125.9 . . ?
Ni1 O16 H16B 113.0 . . ?
H16A O16 H16B 119.6 . . ?
K1 O21 H21B 122.8 2_757 . ?
K1 O21 H21A 120.19(9) 2_757 1_654 ?
H21B O21 H21A 90.4 . 1_654 ?
K1 O22 H22A 113.9 2_757 . ?
K1 O22 H22B 99.8 2_757 . ?
H22A O22 H22B 106.5 . . ?
O22 K1 O6 72.20(14) 2_757 2_667 ?
O22 K1 O10 123.86(14) 2_757 2_657 ?
O6 K1 O10 154.89(13) 2_667 2_657 ?
O22 K1 O15 156.14(14) 2_757 . ?
O6 K1 O15 84.38(12) 2_667 . ?
O10 K1 O15 76.84(12) 2_657 . ?
O22 K1 O9 72.62(13) 2_757 2_657 ?
O6 K1 O9 144.82(12) 2_667 2_657 ?
O10 K1 O9 55.27(11) 2_657 2_657 ?
O15 K1 O9 130.68(12) . 2_657 ?
O22 K1 O19 138.67(14) 2_757 . ?
O6 K1 O19 118.64(12) 2_667 . ?
O10 K1 O19 64.17(12) 2_657 . ?
O15 K1 O19 57.69(11) . . ?
O9 K1 O19 88.42(12) 2_657 . ?
O22 K1 O1 65.25(14) 2_757 . ?
O6 K1 O1 89.72(12) 2_667 . ?
O10 K1 O1 114.09(12) 2_657 . ?
O15 K1 O1 120.38(12) . . ?
O9 K1 O1 75.48(12) 2_657 . ?
O19 K1 O1 74.68(12) . . ?
O22 K1 O11 97.22(13) 2_757 1_556 ?
O6 K1 O11 61.40(11) 2_667 1_556 ?
O10 K1 O11 95.49(11) 2_657 1_556 ?
O15 K1 O11 66.65(11) . 1_556 ?
O9 K1 O11 123.92(11) 2_657 1_556 ?
O19 K1 O11 123.45(12) . 1_556 ?
O1 K1 O11 150.35(12) . 1_556 ?
O22 K1 O21 67.77(14) 2_757 2_757 ?
O6 K1 O21 102.33(13) 2_667 2_757 ?
O10 K1 O21 71.42(12) 2_657 2_757 ?
O15 K1 O21 114.50(13) . 2_757 ?
O9 K1 O21 63.85(12) 2_657 2_757 ?
O19 K1 O21 135.55(13) . 2_757 ?
O1 K1 O21 124.67(13) . 2_757 ?
O11 K1 O21 61.47(12) 1_556 2_757 ?
O22 K1 O18 116.98(14) 2_757 . ?
O6 K1 O18 65.85(11) 2_667 . ?
O10 K1 O18 113.55(12) 2_657 . ?
O15 K1 O18 53.92(11) . . ?
O9 K1 O18 133.07(12) 2_657 . ?
O19 K1 O18 52.97(11) . . ?
O1 K1 O18 69.67(12) . . ?
O11 K1 O18 101.27(11) 1_556 . ?
O21 K1 O18 162.73(12) 2_757 . ?
O22 K1 V3 97.87(11) 2_757 2_657 ?
O6 K1 V3 168.61(10) 2_667 2_657 ?
O10 K1 V3 29.83(8) 2_657 2_657 ?
O15 K1 V3 104.94(9) . 2_657 ?
O9 K1 V3 25.91(7) 2_657 2_657 ?
O19 K1 V3 72.46(8) . 2_657 ?
O1 K1 V3 91.08(9) . 2_657 ?
O11 K1 V3 115.85(8) 1_556 2_657 ?
O21 K1 V3 68.05(10) 2_757 2_657 ?
O18 K1 V3 124.91(8) . 2_657 ?
O22 K1 Ni1 148.36(11) 2_757 . ?
O6 K1 Ni1 90.38(9) 2_667 . ?
O10 K1 Ni1 82.50(9) 2_657 . ?
O15 K1 Ni1 31.98(8) . . ?
O9 K1 Ni1 120.49(9) 2_657 . ?
O19 K1 Ni1 32.51(8) . . ?
O1 K1 Ni1 89.12(9) . . ?
O11 K1 Ni1 97.09(9) 1_556 . ?
O21 K1 Ni1 143.34(10) 2_757 . ?
O18 K1 Ni1 32.11(7) . . ?
V3 K1 Ni1 101.00(4) 2_657 . ?

loop_
_geom_bond_atom_site_label_1
_geom_bond_atom_site_label_2
_geom_bond_distance
_geom_bond_site_symmetry_2
_geom_bond_publ_flag
Ni1 O18 2.035(4) . ?
Ni1 O16 2.042(4) . ?
Ni1 O20 2.052(4) . ?
Ni1 O15 2.054(4) . ?
Ni1 O17 2.064(4) . ?
Ni1 O19 2.071(4) . ?
Ni1 K1 3.8288(17) . ?
V5 O13 1.674(4) . ?
V5 O4 1.716(4) . ?
V5 O12 1.898(4) . ?
V5 O7 1.934(4) . ?
V5 O14 2.119(4) . ?
V5 O14 2.124(4) 2_666 ?
V5 V3 3.0670(12) 2_666 ?
V5 V1 3.0842(12) . ?
V2 O6 1.599(4) . ?
V2 O8 1.813(4) . ?
V2 O2 1.834(4) . ?
V2 O12 1.998(4) 2_666 ?
V2 O7 2.012(4) . ?
V2 O14 2.227(4) 2_666 ?
V2 V4 3.0542(12) 2_666 ?
V4 O11 1.600(4) . ?
V4 O5 1.834(4) . ?
V4 O10 1.837(4) . ?
V4 O12 1.982(4) . ?
V4 O7 1.998(4) 2_666 ?
V4 O14 2.243(4) 2_666 ?
V4 V3 3.0909(13) . ?
V1 O1 1.598(4) . ?
V1 O3 1.837(4) . ?
V1 O5 1.867(4) . ?
V1 O2 1.895(4) . ?
V1 O4 2.017(4) . ?
V1 O14 2.336(4) 2_666 ?
V1 V3 3.0776(13) . ?
V3 O9 1.606(4) . ?
V3 O10 1.837(4) . ?
V3 O3 1.844(4) . ?
V3 O8 1.912(4) . ?
V3 O13 2.069(4) 2_666 ?
V3 O14 2.310(4) 2_666 ?
V3 K1 3.6216(16) 2_657 ?
O10 K1 2.780(4) 2_657 ?
O15 K1 2.920(5) . ?
O15 H15A 0.8501 . ?
O15 H15B 0.8501 . ?
O11 K1 3.046(4) 1_554 ?
O19 K1 2.992(5) . ?
O19 H19A 0.8506 . ?
O19 H19B 0.9042 . ?
O6 K1 2.779(4) 2_667 ?
O18 K1 3.252(5) . ?
O18 H18A 0.9118 . ?
O18 H18B 0.9119 . ?
O1 K1 3.018(4) . ?
O20 H20A 0.8499 . ?
O20 H20B 0.8500 . ?
O9 K1 2.985(4) 2_657 ?
O17 H17A 0.9254 . ?
O17 H17B 0.9355 . ?
O16 H16A 0.8505 . ?
O16 H16B 0.8983 . ?
O21 K1 3.085(5) 2_757 ?
O21 H21B 0.8499 . ?
O21 H21A 0.8499 1_654 ?
O22 K1 2.753(5) 2_757 ?
O22 H22A 0.8433 . ?
O22 H22B 0.8536 . ?
